data_7226831
loop_
_publ_author_name
'Collings, Ines E.'
'Bykov, Maxim'
'Bykova, Elena'
'Tucker, Matthew G.'
'Petitgirard, Sylvain'
'Hanfland, Michael'
'Glazyrin, Konstantin'
'van Smaalen, Sander'
'Goodwin, Andrew L.'
'Dubrovinsky, Leonid'
'Dubrovinskaia, Natalia'

_publ_section_title
;
 Structural distortions in the high-pressure polar phases of ammonium
 metal formates
;
_journal_issue 46
_journal_name_full CrystEngComm
_journal_page_first 8849
_journal_paper_doi 10.1039/C6CE01891B
_journal_volume 18
_journal_year 2016
_chemical_formula_sum 'C3 H7 N Ni O6'
_chemical_formula_weight 211.81
_chemical_name_systematic 'ammonium nickel formate'
_chemical_properties_physical ', Moisture-sensitive'
_space_group_crystal_system hexagonal
_space_group_IT_number 182
_space_group_name_Hall 'P 6c 2c'
_space_group_name_H-M_alt 'P 63 2 2'
_symmetry_space_group_name_Hall 'P 6c 2c'
_symmetry_space_group_name_H-M 'P 63 2 2'
_atom_sites_solution_hydrogens mixed
_audit_creation_method SHELXL-2014
_audit_update_record
;
2016-08-29 deposited with the CCDC.
2016-10-19 downloaded from the CCDC.
;
_cell_angle_alpha 90
_cell_angle_beta 90
_cell_angle_gamma 120
_cell_formula_units_Z 2
_cell_length_a 7.1610(2)
_cell_length_b 7.1610(2)
_cell_length_c 8.0474(4)
_cell_measurement_reflns_used 487
_cell_measurement_temperature 293(2)
_cell_measurement_theta_max 16.9280
_cell_measurement_theta_min 1.9010
_cell_volume 357.38(2)
_computing_cell_refinement 'CrysAlisPro 1.171.38.41 (Rigaku OD, 2015)'
_computing_data_reduction 'CrysAlisPro 1.171.38.41 (Rigaku OD, 2015)'
_computing_structure_refinement 'SHELXL-2014 (Sheldrick, 2014)'
_computing_structure_solution 'SHELX (Sheldrick, 2007)'
_diffrn_ambient_pressure 'at 0.93 GPa'
_diffrn_ambient_temperature 293(2)
_diffrn_measured_fraction_theta_full 0.902
_diffrn_measured_fraction_theta_max 0.743
_diffrn_measurement_device_type 'ID09A beamline, ESRF'
_diffrn_measurement_method 'omega scans'
_diffrn_radiation_type synchrotron
_diffrn_radiation_wavelength 0.41168
_diffrn_reflns_av_R_equivalents 0.0321
_diffrn_reflns_av_unetI/netI 0.0414
_diffrn_reflns_Laue_measured_fraction_full 0.902
_diffrn_reflns_Laue_measured_fraction_max 0.743
_diffrn_reflns_limit_h_max 11
_diffrn_reflns_limit_h_min -11
_diffrn_reflns_limit_k_max 10
_diffrn_reflns_limit_k_min -8
_diffrn_reflns_limit_l_max 12
_diffrn_reflns_limit_l_min -10
_diffrn_reflns_number 1185
_diffrn_reflns_point_group_measured_fraction_full 0.924
_diffrn_reflns_point_group_measured_fraction_max 0.695
_diffrn_reflns_theta_full 14.301
_diffrn_reflns_theta_max 20.792
_diffrn_reflns_theta_min 1.902
_diffrn_source synchrotron
_exptl_absorpt_coefficient_mu 0.604
_exptl_absorpt_correction_T_max 1.00000
_exptl_absorpt_correction_T_min 0.58169
_exptl_absorpt_correction_type multi-scan
_exptl_absorpt_process_details
;
CrysAlisPro 1.171.38.41 (Rigaku Oxford Diffraction, 2015)
Empirical absorption correction using spherical harmonics,
 implemented in SCALE3 ABSPACK scaling algorithm.
;
_exptl_crystal_colour green
_exptl_crystal_density_diffrn 1.968
_exptl_crystal_description 'hexagonal bipyramid'
_exptl_crystal_F_000 216
_exptl_crystal_size_max 0.055
_exptl_crystal_size_mid 0.055
_exptl_crystal_size_min 0.055
_refine_diff_density_max 0.805
_refine_diff_density_min -0.870
_refine_diff_density_rms 0.234
_refine_ls_abs_structure_details
;
 Flack x determined using 103 quotients [(I+)-(I-)]/[(I+)+(I-)]
 (Parsons, Flack and Wagner, Acta Cryst. B69 (2013) 249-259).
;
_refine_ls_abs_structure_Flack -0.03(8)
_refine_ls_extinction_method none
_refine_ls_goodness_of_fit_ref 1.239
_refine_ls_hydrogen_treatment mixed
_refine_ls_matrix_type full
_refine_ls_number_parameters 22
_refine_ls_number_reflns 459
_refine_ls_number_restraints 5
_refine_ls_restrained_S_all 1.234
_refine_ls_R_factor_all 0.0604
_refine_ls_R_factor_gt 0.0499
_refine_ls_shift/su_max 0.000
_refine_ls_shift/su_mean 0.000
_refine_ls_structure_factor_coef Fsqd
_refine_ls_weighting_details 'w=1/[\s^2^(Fo^2^)+(0.0536P)^2^+0.2952P] where P=(Fo^2^+2Fc^2^)/3'
_refine_ls_weighting_scheme calc
_refine_ls_wR_factor_gt 0.1216
_refine_ls_wR_factor_ref 0.1369
_reflns_Friedel_coverage 0.417
_reflns_Friedel_fraction_full 0.984
_reflns_Friedel_fraction_max 0.603
_reflns_number_gt 382
_reflns_number_total 459
_reflns_threshold_expression 'I > 2\s(I)'
_cod_data_source_file c6ce01891b2.cif
_cod_data_source_block ANiF_p01
_cod_depositor_comments 'Adding full bibliography for 7226831--7226836.cif.'
_cod_original_cell_volume 357.38(3)
_cod_database_code 7226831
_shelx_space_group_comment
;
The symmetry employed for this shelxl refinement is uniquely defined
by the following loop, which should always be used as a source of
symmetry information in preference to the above space-group names.
They are only intended as comments.
;
_shelxl_version_number 2014-3

loop_
_space_group_symop_operation_xyz
'x, y, z'
'-y, x-y, z'
'-x+y, -x, z'
'-x, -y, z+1/2'
'y, -x+y, z+1/2'
'x-y, x, z+1/2'
'y, x, -z'
'x-y, -y, -z'
'-x, -x+y, -z'
'-y, -x, -z+1/2'
'-x+y, y, -z+1/2'
'x, x-y, -z+1/2'

loop_
_atom_site_label
_atom_site_type_symbol
_atom_site_fract_x
_atom_site_fract_y
_atom_site_fract_z
_atom_site_U_iso_or_equiv
_atom_site_adp_type
_atom_site_occupancy
_atom_site_site_symmetry_order
_atom_site_calc_flag
_atom_site_refinement_flags_posn
_atom_site_refinement_flags_adp
_atom_site_refinement_flags_occupancy
Ni1 Ni 0.6667 0.3333 0.2500 0.0275(4) Uani 1 6 d S T P
O1 O 0.6913(5) 0.1092(5) 0.1070(5) 0.0409(8) Uani 1 1 d . U .
N1 N 1.0000 0.0000 0.2500 0.061(3) Uani 1 6 d DS T P
H1 H 0.94(2) 0.04(2) 0.192(5) 0.073 Uiso 0.6667 1 d D U P
C1 C 0.5599(9) 0.0000 0.0000 0.0467(18) Uani 1 2 d S TU P
H2 H 0.4300 0.0000 0.0000 0.056 Uiso 1 2 calc R U P

loop_
_atom_site_aniso_label
_atom_site_aniso_U_11
_atom_site_aniso_U_22
_atom_site_aniso_U_33
_atom_site_aniso_U_23
_atom_site_aniso_U_13
_atom_site_aniso_U_12
Ni1 0.0331(5) 0.0331(5) 0.0164(6) 0.000 0.000 0.0165(2)
O1 0.0475(19) 0.0441(17) 0.033(2) -0.0131(13) -0.0131(14) 0.0246(16)
N1 0.041(3) 0.041(3) 0.101(11) 0.000 0.000 0.0204(15)
C1 0.041(2) 0.059(4) 0.046(5) -0.026(3) -0.0130(17) 0.0295(19)

loop_
_atom_type_symbol
_atom_type_description
_atom_type_scat_dispersion_real
_atom_type_scat_dispersion_imag
_atom_type_scat_source
Ni Ni 0.2312 0.4101 'International Tables Vol C Tables 4.2.6.8 and 6.1.1.4'
C C -0.0001 0.0005 'International Tables Vol C Tables 4.2.6.8 and 6.1.1.4'
H H 0.0000 0.0000 'International Tables Vol C Tables 4.2.6.8 and 6.1.1.4'
O O 0.0018 0.0018 'International Tables Vol C Tables 4.2.6.8 and 6.1.1.4'
N N 0.0006 0.0010 'International Tables Vol C Tables 4.2.6.8 and 6.1.1.4'

loop_
_geom_angle_atom_site_label_1
_geom_angle_atom_site_label_2
_geom_angle_atom_site_label_3
_geom_angle
_geom_angle_site_symmetry_1
_geom_angle_site_symmetry_3
O1 Ni1 O1 82.58(18) . 10_665
O1 Ni1 O1 94.8(2) . 11_655
O1 Ni1 O1 91.64(14) 10_665 11_655
O1 Ni1 O1 91.64(14) . 2_655
O1 Ni1 O1 94.8(2) 10_665 2_655
O1 Ni1 O1 171.48(18) 11_655 2_655
O1 Ni1 O1 171.48(18) . 12
O1 Ni1 O1 91.64(14) 10_665 12
O1 Ni1 O1 91.64(15) 11_655 12
O1 Ni1 O1 82.58(18) 2_655 12
O1 Ni1 O1 91.64(15) . 3_665
O1 Ni1 O1 171.48(18) 10_665 3_665
O1 Ni1 O1 82.58(18) 11_655 3_665
O1 Ni1 O1 91.64(14) 2_655 3_665
O1 Ni1 O1 94.8(2) 12 3_665
C1 O1 Ni1 123.6(4) . .
O1 C1 O1 126.6(7) 8 .

loop_
_geom_bond_atom_site_label_1
_geom_bond_atom_site_label_2
_geom_bond_distance
_geom_bond_site_symmetry_2
Ni1 O1 2.053(3) .
Ni1 O1 2.053(3) 10_665
Ni1 O1 2.053(3) 11_655
Ni1 O1 2.053(3) 2_655
Ni1 O1 2.053(3) 12
Ni1 O1 2.053(3) 3_665
O1 C1 1.226(4) .
C1 O1 1.225(4) 8
